data_4078687
loop_
_publ_author_name
'Manbeck, Kimberly A.'
'Kundu, Sabuj'
'Walsh, Aaron P.'
'Brennessel, William W.'
'Jones, William D.'

_publ_section_title
;
 Carbon--Oxygen Bond Activation in Esters by Platinum(0): Cleavage of the
 Less Reactive Bond
;
_journal_issue 14
_journal_name_full Organometallics
_journal_page_first 5018
_journal_paper_doi 10.1021/om300323d
_journal_volume 31
_journal_year 2012
_chemical_formula_moiety 'C28 H42 O4 P2 Pt, C7 H6 O2'
_chemical_formula_sum 'C35 H48 O6 P2 Pt'
_chemical_formula_weight 821.76
_chemical_name_common jonkm07
_chemical_name_systematic
; 
 Pt(dippe)(O2CPh)2
;
_space_group_IT_number 14
_symmetry_cell_setting monoclinic
_symmetry_space_group_name_Hall '-P 2ybc'
_symmetry_space_group_name_H-M 'P 1 21/c 1'
_atom_sites_solution_hydrogens geom
_atom_sites_solution_primary direct
_atom_sites_solution_secondary difmap
_audit_creation_method SHELXL-97
_cell_angle_alpha 90.00
_cell_angle_beta 107.584(1)
_cell_angle_gamma 90.00
_cell_formula_units_Z 4
_cell_length_a 17.8752(11)
_cell_length_b 11.7959(7)
_cell_length_c 17.3629(10)
_cell_measurement_reflns_used 3982
_cell_measurement_temperature 100.0(5)
_cell_measurement_theta_max 37.34
_cell_measurement_theta_min 2.39
_cell_volume 3490.0(4)
_computing_cell_refinement 'SAINT (Bruker, 2009)'
_computing_data_collection 'APEX2 (Bruker, 2011)'
_computing_data_reduction 'SAINT (Bruker, 2009)'
_computing_molecular_graphics 'SHELXTL (Sheldrick, 2008)'
_computing_publication_material 'SHELXTL (Sheldrick, 2008)'
_computing_structure_refinement 'SHELXL-97 (Sheldrick, 2008)'
_computing_structure_solution 'SIR97 (Altomare et al., 1999)'
_diffrn_ambient_temperature 100.0(5)
_diffrn_measured_fraction_theta_full 0.998
_diffrn_measured_fraction_theta_max 0.998
_diffrn_measurement_device_type 'Bruker SMART APEX II CCD Platform'
_diffrn_measurement_method 'area detector, \w scans per \f'
_diffrn_radiation_monochromator graphite
_diffrn_radiation_source 'fine-focus sealed tube'
_diffrn_radiation_type MoK\a
_diffrn_radiation_wavelength 0.71073
_diffrn_reflns_av_R_equivalents 0.0604
_diffrn_reflns_av_sigmaI/netI 0.0407
_diffrn_reflns_limit_h_max 30
_diffrn_reflns_limit_h_min -30
_diffrn_reflns_limit_k_max 20
_diffrn_reflns_limit_k_min -20
_diffrn_reflns_limit_l_max 29
_diffrn_reflns_limit_l_min -29
_diffrn_reflns_number 125904
_diffrn_reflns_theta_full 37.78
_diffrn_reflns_theta_max 37.78
_diffrn_reflns_theta_min 2.10
_diffrn_standards_number 0
_exptl_absorpt_coefficient_mu 4.154
_exptl_absorpt_correction_T_max 0.6355
_exptl_absorpt_correction_T_min 0.4355
_exptl_absorpt_correction_type multi-scan
_exptl_absorpt_process_details 'SADABS (Sheldrick, 2008)'
_exptl_crystal_colour colorless
_exptl_crystal_density_diffrn 1.564
_exptl_crystal_density_method 'not measured'
_exptl_crystal_description block
_exptl_crystal_F_000 1656
_exptl_crystal_size_max 0.24
_exptl_crystal_size_mid 0.18
_exptl_crystal_size_min 0.12
_refine_diff_density_max 2.191
_refine_diff_density_min -1.120
_refine_diff_density_rms 0.145
_refine_ls_extinction_method none
_refine_ls_goodness_of_fit_ref 1.019
_refine_ls_hydrogen_treatment mixed
_refine_ls_matrix_type full
_refine_ls_number_parameters 409
_refine_ls_number_reflns 18673
_refine_ls_number_restraints 0
_refine_ls_restrained_S_all 1.019
_refine_ls_R_factor_all 0.0484
_refine_ls_R_factor_gt 0.0286
_refine_ls_shift/su_max 0.005
_refine_ls_shift/su_mean 0.000
_refine_ls_structure_factor_coef Fsqd
_refine_ls_weighting_details 'calc w=1/[\s^2^(Fo^2^)+(0.0247P)^2^+1.6002P] where P=(Fo^2^+2Fc^2^)/3'
_refine_ls_weighting_scheme calc
_refine_ls_wR_factor_gt 0.0562
_refine_ls_wR_factor_ref 0.0622
_reflns_number_gt 14405
_reflns_number_total 18673
_reflns_threshold_expression >2sigma(I)
_cod_data_source_file om300323d_si_002.cif
_cod_data_source_block 2b
_cod_database_code 4078687

loop_
_symmetry_equiv_pos_as_xyz
'x, y, z'
'-x, y+1/2, -z+1/2'
'-x, -y, -z'
'x, -y-1/2, z-1/2'

loop_
_atom_site_label
_atom_site_type_symbol
_atom_site_fract_x
_atom_site_fract_y
_atom_site_fract_z
_atom_site_U_iso_or_equiv
_atom_site_adp_type
_atom_site_occupancy
_atom_site_symmetry_multiplicity
_atom_site_calc_flag
_atom_site_refinement_flags
Pt1 Pt 0.273895(4) 0.073898(6) 0.619118(4) 0.01236(2) Uani 1 1 d .
P1 P 0.23189(3) 0.13646(4) 0.71888(3) 0.01493(8) Uani 1 1 d .
P2 P 0.26146(3) -0.10047(4) 0.66158(3) 0.01444(8) Uani 1 1 d .
O1 O 0.32734(8) 0.01885(12) 0.53384(8) 0.0173(2) Uani 1 1 d .
O2 O 0.21910(8) -0.02957(14) 0.43569(9) 0.0228(3) Uani 1 1 d .
O3 O 0.27518(8) 0.23739(11) 0.57326(8) 0.0174(2) Uani 1 1 d .
O4 O 0.40309(9) 0.25830(13) 0.63845(10) 0.0249(3) Uani 1 1 d .
C1 C 0.29138(11) -0.01809(16) 0.46311(11) 0.0159(3) Uani 1 1 d .
C2 C 0.34415(11) -0.04561(16) 0.41263(12) 0.0179(3) Uani 1 1 d .
C3 C 0.31799(13) -0.02992(17) 0.32904(12) 0.0216(4) Uani 1 1 d .
H3 H 0.2649 -0.0099 0.3030 0.026 Uiso 1 1 calc R
C4 C 0.36967(15) -0.04353(19) 0.28375(14) 0.0282(5) Uani 1 1 d .
H4 H 0.3526 -0.0287 0.2273 0.034 Uiso 1 1 calc R
C5 C 0.44610(15) -0.0788(2) 0.32090(16) 0.0329(6) Uani 1 1 d .
H5 H 0.4811 -0.0888 0.2898 0.039 Uiso 1 1 calc R
C6 C 0.47134(14) -0.0993(2) 0.40301(16) 0.0318(5) Uani 1 1 d .
H6 H 0.5231 -0.1264 0.4279 0.038 Uiso 1 1 calc R
C7 C 0.42132(12) -0.08049(19) 0.44933(14) 0.0240(4) Uani 1 1 d .
H7 H 0.4397 -0.0914 0.5062 0.029 Uiso 1 1 calc R
C8 C 0.34083(11) 0.29197(16) 0.59227(11) 0.0167(3) Uani 1 1 d .
C9 C 0.33657(12) 0.40624(16) 0.55144(12) 0.0175(3) Uani 1 1 d .
C10 C 0.26513(12) 0.45811(17) 0.51358(12) 0.0203(4) Uani 1 1 d .
H10 H 0.2176 0.4219 0.5133 0.024 Uiso 1 1 calc R
C11 C 0.26291(14) 0.56316(17) 0.47601(13) 0.0242(4) Uani 1 1 d .
H11 H 0.2139 0.5986 0.4505 0.029 Uiso 1 1 calc R
C12 C 0.33194(15) 0.61557(19) 0.47594(13) 0.0278(5) Uani 1 1 d .
H12 H 0.3304 0.6868 0.4500 0.033 Uiso 1 1 calc R
C13 C 0.40357(15) 0.56451(19) 0.51367(14) 0.0291(5) Uani 1 1 d .
H13 H 0.4510 0.6006 0.5134 0.035 Uiso 1 1 calc R
C14 C 0.40585(13) 0.46056(19) 0.55183(14) 0.0245(4) Uani 1 1 d .
H14 H 0.4550 0.4263 0.5784 0.029 Uiso 1 1 calc R
C15 C 0.22330(12) 0.01767(17) 0.78380(11) 0.0186(3) Uani 1 1 d .
H15A H 0.2717 0.0130 0.8302 0.022 Uiso 1 1 calc R
H15B H 0.1788 0.0320 0.8054 0.022 Uiso 1 1 calc R
C16 C 0.21034(12) -0.09546(16) 0.73883(12) 0.0183(3) Uani 1 1 d .
H16A H 0.1534 -0.1070 0.7127 0.022 Uiso 1 1 calc R
H16B H 0.2296 -0.1578 0.7780 0.022 Uiso 1 1 calc R
C17 C 0.13490(12) 0.20430(18) 0.68987(12) 0.0212(4) Uani 1 1 d .
H17 H 0.1195 0.2146 0.7402 0.025 Uiso 1 1 calc R
C18 C 0.07353(12) 0.1269(2) 0.63316(14) 0.0280(4) Uani 1 1 d .
H18A H 0.0219 0.1633 0.6195 0.042 Uiso 1 1 calc R
H18B H 0.0717 0.0544 0.6601 0.042 Uiso 1 1 calc R
H18C H 0.0878 0.1136 0.5837 0.042 Uiso 1 1 calc R
C19 C 0.13509(14) 0.3220(2) 0.65212(15) 0.0300(5) Uani 1 1 d .
H19A H 0.0816 0.3527 0.6353 0.045 Uiso 1 1 calc R
H19B H 0.1541 0.3156 0.6050 0.045 Uiso 1 1 calc R
H19C H 0.1696 0.3728 0.6920 0.045 Uiso 1 1 calc R
C20 C 0.29827(12) 0.23642(17) 0.78767(12) 0.0187(3) Uani 1 1 d .
H20 H 0.2984 0.3080 0.7568 0.022 Uiso 1 1 calc R
C21 C 0.38259(12) 0.19366(19) 0.81740(13) 0.0248(4) Uani 1 1 d .
H21A H 0.4163 0.2527 0.8499 0.037 Uiso 1 1 calc R
H21B H 0.4007 0.1751 0.7709 0.037 Uiso 1 1 calc R
H21C H 0.3850 0.1257 0.8505 0.037 Uiso 1 1 calc R
C22 C 0.26836(13) 0.26603(18) 0.85921(12) 0.0242(4) Uani 1 1 d .
H22A H 0.3078 0.3118 0.8983 0.036 Uiso 1 1 calc R
H22B H 0.2588 0.1961 0.8852 0.036 Uiso 1 1 calc R
H22C H 0.2194 0.3091 0.8398 0.036 Uiso 1 1 calc R
C23 C 0.20220(11) -0.19732(16) 0.58404(12) 0.0186(3) Uani 1 1 d .
H23 H 0.2298 -0.2065 0.5422 0.022 Uiso 1 1 calc R
C24 C 0.12089(12) -0.1478(2) 0.54184(13) 0.0244(4) Uani 1 1 d .
H24A H 0.0941 -0.1952 0.4953 0.037 Uiso 1 1 calc R
H24B H 0.1266 -0.0707 0.5234 0.037 Uiso 1 1 calc R
H24C H 0.0900 -0.1459 0.5798 0.037 Uiso 1 1 calc R
C25 C 0.19520(14) -0.31533(18) 0.61824(14) 0.0256(4) Uani 1 1 d .
H25A H 0.1598 -0.3622 0.5762 0.038 Uiso 1 1 calc R
H25B H 0.1742 -0.3083 0.6640 0.038 Uiso 1 1 calc R
H25C H 0.2471 -0.3509 0.6364 0.038 Uiso 1 1 calc R
C26 C 0.35379(11) -0.17477(16) 0.70994(12) 0.0189(3) Uani 1 1 d .
H26 H 0.3403 -0.2505 0.7280 0.023 Uiso 1 1 calc R
C27 C 0.40446(13) -0.1127(2) 0.78416(14) 0.0262(4) Uani 1 1 d .
H27A H 0.4527 -0.1560 0.8082 0.039 Uiso 1 1 calc R
H27B H 0.3755 -0.1049 0.8236 0.039 Uiso 1 1 calc R
H27C H 0.4178 -0.0374 0.7684 0.039 Uiso 1 1 calc R
C28 C 0.40044(13) -0.1954(2) 0.65074(14) 0.0296(5) Uani 1 1 d .
H28A H 0.4467 -0.2417 0.6769 0.044 Uiso 1 1 calc R
H28B H 0.4172 -0.1226 0.6343 0.044 Uiso 1 1 calc R
H28C H 0.3674 -0.2352 0.6030 0.044 Uiso 1 1 calc R
O5 O 0.12750(11) 0.60412(16) 0.80274(11) 0.0310(4) Uani 1 1 d .
H5A H 0.1580(19) 0.598(3) 0.845(2) 0.039(9) Uiso 1 1 d .
O6 O 0.11441(10) 0.77471(15) 0.85369(10) 0.0311(4) Uani 1 1 d .
C29 C 0.09457(11) 0.70496(19) 0.80022(12) 0.0218(4) Uani 1 1 d .
C30 C 0.03076(11) 0.72450(18) 0.72327(12) 0.0204(4) Uani 1 1 d .
C31 C 0.00447(12) 0.6381(2) 0.66681(13) 0.0252(4) Uani 1 1 d .
H31 H 0.0283 0.5654 0.6763 0.030 Uiso 1 1 calc R
C32 C -0.05656(14) 0.6584(2) 0.59682(15) 0.0320(5) Uani 1 1 d .
H32 H -0.0747 0.5992 0.5586 0.038 Uiso 1 1 calc R
C33 C -0.09109(13) 0.7643(2) 0.58239(14) 0.0327(5) Uani 1 1 d .
H33 H -0.1333 0.7774 0.5346 0.039 Uiso 1 1 calc R
C34 C -0.06441(13) 0.8510(2) 0.63723(15) 0.0306(5) Uani 1 1 d .
H34 H -0.0876 0.9241 0.6266 0.037 Uiso 1 1 calc R
C35 C -0.00362(13) 0.8315(2) 0.70807(14) 0.0251(4) Uani 1 1 d .
H35 H 0.0144 0.8911 0.7460 0.030 Uiso 1 1 calc R

loop_
_atom_site_aniso_label
_atom_site_aniso_U_11
_atom_site_aniso_U_22
_atom_site_aniso_U_33
_atom_site_aniso_U_23
_atom_site_aniso_U_13
_atom_site_aniso_U_12
Pt1 0.01109(3) 0.01425(3) 0.01230(3) 0.00005(2) 0.00440(2) 0.00066(2)
P1 0.0155(2) 0.0163(2) 0.0143(2) -0.00001(16) 0.00648(16) 0.00189(16)
P2 0.01304(19) 0.0152(2) 0.0153(2) -0.00011(16) 0.00465(16) -0.00038(15)
O1 0.0160(6) 0.0214(7) 0.0159(6) -0.0034(5) 0.0068(5) 0.0000(5)
O2 0.0149(6) 0.0354(8) 0.0176(7) -0.0026(6) 0.0044(5) -0.0017(6)
O3 0.0185(6) 0.0161(6) 0.0178(6) 0.0025(5) 0.0059(5) 0.0010(5)
O4 0.0178(6) 0.0245(7) 0.0297(8) 0.0077(6) 0.0031(6) 0.0024(5)
C1 0.0161(7) 0.0170(8) 0.0162(8) -0.0006(6) 0.0073(6) 0.0000(6)
C2 0.0195(8) 0.0178(8) 0.0192(8) -0.0040(6) 0.0100(7) -0.0038(6)
C3 0.0297(10) 0.0184(9) 0.0199(9) -0.0024(7) 0.0124(8) -0.0029(7)
C4 0.0435(13) 0.0223(9) 0.0262(11) -0.0080(8) 0.0217(10) -0.0090(9)
C5 0.0360(12) 0.0320(12) 0.0425(13) -0.0200(10) 0.0298(11) -0.0162(10)
C6 0.0216(10) 0.0381(13) 0.0400(13) -0.0166(10) 0.0157(9) -0.0033(9)
C7 0.0187(8) 0.0303(11) 0.0252(10) -0.0086(8) 0.0098(7) -0.0020(8)
C8 0.0189(8) 0.0157(8) 0.0171(8) -0.0009(6) 0.0079(6) 0.0008(6)
C9 0.0214(8) 0.0155(8) 0.0163(8) -0.0007(6) 0.0065(7) -0.0013(6)
C10 0.0223(9) 0.0191(8) 0.0192(9) 0.0001(7) 0.0059(7) 0.0011(7)
C11 0.0332(11) 0.0199(9) 0.0186(9) 0.0012(7) 0.0065(8) 0.0069(8)
C12 0.0482(14) 0.0169(9) 0.0199(10) 0.0010(7) 0.0128(9) -0.0021(9)
C13 0.0352(12) 0.0259(11) 0.0275(11) 0.0022(9) 0.0114(9) -0.0092(9)
C14 0.0243(10) 0.0238(9) 0.0255(10) 0.0036(8) 0.0077(8) -0.0033(8)
C15 0.0203(8) 0.0220(9) 0.0151(8) 0.0021(7) 0.0078(7) 0.0001(7)
C16 0.0188(8) 0.0199(9) 0.0179(8) 0.0003(6) 0.0080(7) -0.0031(6)
C17 0.0189(8) 0.0261(10) 0.0204(9) 0.0007(7) 0.0085(7) 0.0065(7)
C18 0.0173(9) 0.0378(13) 0.0287(11) 0.0004(9) 0.0067(8) 0.0051(8)
C19 0.0315(11) 0.0276(11) 0.0323(12) 0.0057(9) 0.0116(9) 0.0133(9)
C20 0.0233(9) 0.0175(8) 0.0167(8) -0.0011(6) 0.0082(7) -0.0001(7)
C21 0.0224(9) 0.0275(10) 0.0232(10) -0.0046(8) 0.0048(8) -0.0026(8)
C22 0.0333(11) 0.0225(10) 0.0199(9) -0.0039(7) 0.0128(8) -0.0003(8)
C23 0.0188(8) 0.0192(8) 0.0199(9) -0.0036(7) 0.0088(7) -0.0044(6)
C24 0.0159(8) 0.0346(11) 0.0221(9) -0.0040(8) 0.0047(7) -0.0031(8)
C25 0.0304(11) 0.0207(9) 0.0284(11) -0.0038(8) 0.0129(9) -0.0081(8)
C26 0.0176(8) 0.0157(8) 0.0216(9) 0.0016(7) 0.0033(7) 0.0030(6)
C27 0.0204(9) 0.0305(11) 0.0236(10) -0.0017(8) 0.0005(8) 0.0047(8)
C28 0.0233(10) 0.0377(13) 0.0277(11) -0.0049(9) 0.0074(8) 0.0109(9)
O5 0.0285(8) 0.0400(10) 0.0190(8) 0.0015(7) -0.0009(6) 0.0090(7)
O6 0.0333(9) 0.0337(9) 0.0230(8) -0.0028(7) 0.0037(6) -0.0110(7)
C29 0.0167(8) 0.0292(10) 0.0204(9) 0.0034(8) 0.0069(7) -0.0044(7)
C30 0.0141(7) 0.0266(10) 0.0208(9) 0.0030(7) 0.0057(6) -0.0021(7)
C31 0.0211(9) 0.0296(11) 0.0238(10) -0.0008(8) 0.0049(8) 0.0013(8)
C32 0.0218(10) 0.0439(14) 0.0258(11) -0.0026(10) 0.0003(8) -0.0017(9)
C33 0.0195(9) 0.0515(16) 0.0245(11) 0.0096(10) 0.0026(8) 0.0037(10)
C34 0.0210(10) 0.0348(12) 0.0385(13) 0.0138(10) 0.0128(9) 0.0075(9)
C35 0.0218(9) 0.0273(10) 0.0299(11) 0.0021(8) 0.0132(8) -0.0024(8)

loop_
_atom_type_symbol
_atom_type_description
_atom_type_scat_dispersion_real
_atom_type_scat_dispersion_imag
_atom_type_scat_source
C C 0.0033 0.0016 'International Tables Vol C Tables 4.2.6.8 and 6.1.1.4'
H H 0.0000 0.0000 'International Tables Vol C Tables 4.2.6.8 and 6.1.1.4'
O O 0.0106 0.0060 'International Tables Vol C Tables 4.2.6.8 and 6.1.1.4'
P P 0.1023 0.0942 'International Tables Vol C Tables 4.2.6.8 and 6.1.1.4'
Pt Pt -1.7033 8.3905 'International Tables Vol C Tables 4.2.6.8 and 6.1.1.4'

loop_
_geom_angle_atom_site_label_1
_geom_angle_atom_site_label_2
_geom_angle_atom_site_label_3
_geom_angle
O3 Pt1 O1 87.53(5)
O3 Pt1 P1 92.06(4)
O1 Pt1 P1 173.07(4)
O3 Pt1 P2 174.96(4)
O1 Pt1 P2 93.47(4)
P1 Pt1 P2 87.549(18)
C15 P1 C20 104.40(9)
C15 P1 C17 104.73(9)
C20 P1 C17 105.65(9)
C15 P1 Pt1 109.73(6)
C20 P1 Pt1 114.72(6)
C17 P1 Pt1 116.50(7)
C26 P2 C16 104.98(9)
C26 P2 C23 106.16(9)
C16 P2 C23 104.53(9)
C26 P2 Pt1 115.39(7)
C16 P2 Pt1 109.54(6)
C23 P2 Pt1 115.23(7)
C1 O1 Pt1 125.50(12)
C8 O3 Pt1 118.47(12)
O2 C1 O1 124.64(17)
O2 C1 C2 121.05(17)
O1 C1 C2 114.30(16)
C7 C2 C3 119.22(18)
C7 C2 C1 120.32(18)
C3 C2 C1 120.34(18)
C4 C3 C2 120.1(2)
C4 C3 H3 120.0
C2 C3 H3 120.0
C5 C4 C3 120.1(2)
C5 C4 H4 120.0
C3 C4 H4 120.0
C6 C5 C4 120.1(2)
C6 C5 H5 119.9
C4 C5 H5 119.9
C5 C6 C7 120.2(2)
C5 C6 H6 119.9
C7 C6 H6 119.9
C6 C7 C2 120.2(2)
C6 C7 H7 119.9
C2 C7 H7 119.9
O4 C8 O3 125.57(18)
O4 C8 C9 120.16(17)
O3 C8 C9 114.27(16)
C10 C9 C14 119.24(19)
C10 C9 C8 121.51(17)
C14 C9 C8 119.25(18)
C9 C10 C11 120.3(2)
C9 C10 H10 119.8
C11 C10 H10 119.8
C12 C11 C10 119.9(2)
C12 C11 H11 120.0
C10 C11 H11 120.0
C11 C12 C13 120.2(2)
C11 C12 H12 119.9
C13 C12 H12 119.9
C12 C13 C14 119.9(2)
C12 C13 H13 120.0
C14 C13 H13 120.0
C13 C14 C9 120.4(2)
C13 C14 H14 119.8
C9 C14 H14 119.8
C16 C15 P1 112.41(13)
C16 C15 H15A 109.1
P1 C15 H15A 109.1
C16 C15 H15B 109.1
P1 C15 H15B 109.1
H15A C15 H15B 107.9
C15 C16 P2 111.65(13)
C15 C16 H16A 109.3
P2 C16 H16A 109.3
C15 C16 H16B 109.3
P2 C16 H16B 109.3
H16A C16 H16B 108.0
C18 C17 C19 110.93(18)
C18 C17 P1 110.47(14)
C19 C17 P1 112.80(15)
C18 C17 H17 107.5
C19 C17 H17 107.5
P1 C17 H17 107.5
C17 C18 H18A 109.5
C17 C18 H18B 109.5
H18A C18 H18B 109.5
C17 C18 H18C 109.5
H18A C18 H18C 109.5
H18B C18 H18C 109.5
C17 C19 H19A 109.5
C17 C19 H19B 109.5
H19A C19 H19B 109.5
C17 C19 H19C 109.5
H19A C19 H19C 109.5
H19B C19 H19C 109.5
C21 C20 C22 110.62(17)
C21 C20 P1 112.75(14)
C22 C20 P1 111.00(14)
C21 C20 H20 107.4
C22 C20 H20 107.4
P1 C20 H20 107.4
C20 C21 H21A 109.5
C20 C21 H21B 109.5
H21A C21 H21B 109.5
C20 C21 H21C 109.5
H21A C21 H21C 109.5
H21B C21 H21C 109.5
C20 C22 H22A 109.5
C20 C22 H22B 109.5
H22A C22 H22B 109.5
C20 C22 H22C 109.5
H22A C22 H22C 109.5
H22B C22 H22C 109.5
C24 C23 C25 110.77(17)
C24 C23 P2 111.54(14)
C25 C23 P2 112.15(14)
C24 C23 H23 107.4
C25 C23 H23 107.4
P2 C23 H23 107.4
C23 C24 H24A 109.5
C23 C24 H24B 109.5
H24A C24 H24B 109.5
C23 C24 H24C 109.5
H24A C24 H24C 109.5
H24B C24 H24C 109.5
C23 C25 H25A 109.5
C23 C25 H25B 109.5
H25A C25 H25B 109.5
C23 C25 H25C 109.5
H25A C25 H25C 109.5
H25B C25 H25C 109.5
C27 C26 C28 109.92(18)
C27 C26 P2 112.43(14)
C28 C26 P2 111.56(14)
C27 C26 H26 107.6
C28 C26 H26 107.6
P2 C26 H26 107.6
C26 C27 H27A 109.5
C26 C27 H27B 109.5
H27A C27 H27B 109.5
C26 C27 H27C 109.5
H27A C27 H27C 109.5
H27B C27 H27C 109.5
C26 C28 H28A 109.5
C26 C28 H28B 109.5
H28A C28 H28B 109.5
C26 C28 H28C 109.5
H28A C28 H28C 109.5
H28B C28 H28C 109.5
C29 O5 H5A 107(2)
O6 C29 O5 124.2(2)
O6 C29 C30 123.4(2)
O5 C29 C30 112.43(19)
C31 C30 C35 119.6(2)
C31 C30 C29 121.5(2)
C35 C30 C29 119.0(2)
C32 C31 C30 120.0(2)
C32 C31 H31 120.0
C30 C31 H31 120.0
C33 C32 C31 120.3(2)
C33 C32 H32 119.9
C31 C32 H32 119.9
C34 C33 C32 120.2(2)
C34 C33 H33 119.9
C32 C33 H33 119.9
C33 C34 C35 120.1(2)
C33 C34 H34 119.9
C35 C34 H34 119.9
C34 C35 C30 119.9(2)
C34 C35 H35 120.1
C30 C35 H35 120.1

loop_
_geom_bond_atom_site_label_1
_geom_bond_atom_site_label_2
_geom_bond_distance
Pt1 O3 2.0892(13)
Pt1 O1 2.0932(13)
Pt1 P1 2.2125(5)
Pt1 P2 2.2187(5)
P1 C15 1.834(2)
P1 C20 1.835(2)
P1 C17 1.836(2)
P2 C26 1.8330(19)
P2 C16 1.8379(19)
P2 C23 1.838(2)
O1 C1 1.278(2)
O2 C1 1.242(2)
O3 C8 1.291(2)
O4 C8 1.225(2)
C1 C2 1.504(3)
C2 C7 1.395(3)
C2 C3 1.396(3)
C3 C4 1.391(3)
C3 H3 0.9500
C4 C5 1.387(4)
C4 H4 0.9500
C5 C6 1.381(4)
C5 H5 0.9500
C6 C7 1.389(3)
C6 H6 0.9500
C7 H7 0.9500
C8 C9 1.514(3)
C9 C10 1.389(3)
C9 C14 1.393(3)
C10 C11 1.395(3)
C10 H10 0.9500
C11 C12 1.380(3)
C11 H11 0.9500
C12 C13 1.387(4)
C12 H12 0.9500
C13 C14 1.388(3)
C13 H13 0.9500
C14 H14 0.9500
C15 C16 1.528(3)
C15 H15A 0.9900
C15 H15B 0.9900
C16 H16A 0.9900
C16 H16B 0.9900
C17 C18 1.534(3)
C17 C19 1.536(3)
C17 H17 1.0000
C18 H18A 0.9800
C18 H18B 0.9800
C18 H18C 0.9800
C19 H19A 0.9800
C19 H19B 0.9800
C19 H19C 0.9800
C20 C21 1.524(3)
C20 C22 1.534(3)
C20 H20 1.0000
C21 H21A 0.9800
C21 H21B 0.9800
C21 H21C 0.9800
C22 H22A 0.9800
C22 H22B 0.9800
C22 H22C 0.9800
C23 C24 1.532(3)
C23 C25 1.533(3)
C23 H23 1.0000
C24 H24A 0.9800
C24 H24B 0.9800
C24 H24C 0.9800
C25 H25A 0.9800
C25 H25B 0.9800
C25 H25C 0.9800
C26 C27 1.520(3)
C26 C28 1.526(3)
C26 H26 1.0000
C27 H27A 0.9800
C27 H27B 0.9800
C27 H27C 0.9800
C28 H28A 0.9800
C28 H28B 0.9800
C28 H28C 0.9800
O5 C29 1.322(3)
O5 H5A 0.78(3)
O6 C29 1.211(3)
C29 C30 1.490(3)
C30 C31 1.393(3)
C30 C35 1.394(3)
C31 C32 1.387(3)
C31 H31 0.9500
C32 C33 1.382(4)
C32 H32 0.9500
C33 C34 1.381(4)
C33 H33 0.9500
C34 C35 1.392(3)
C34 H34 0.9500
C35 H35 0.9500

loop_
_geom_hbond_atom_site_label_D
_geom_hbond_atom_site_label_H
_geom_hbond_atom_site_label_A
_geom_hbond_distance_DH
_geom_hbond_distance_HA
_geom_hbond_distance_DA
_geom_hbond_angle_DHA
_geom_hbond_site_symmetry_A
O5 H5A O2 0.78(3) 1.81(3) 2.549(2) 159(3) 4_566

loop_
_geom_torsion_atom_site_label_1
_geom_torsion_atom_site_label_2
_geom_torsion_atom_site_label_3
_geom_torsion_atom_site_label_4
_geom_torsion
O3 Pt1 P1 C15 -178.18(8)
O1 Pt1 P1 C15 -91.7(3)
P2 Pt1 P1 C15 6.85(7)
O3 Pt1 P1 C20 -61.05(8)
O1 Pt1 P1 C20 25.4(4)
P2 Pt1 P1 C20 123.98(7)
O3 Pt1 P1 C17 63.09(9)
O1 Pt1 P1 C17 149.5(3)
P2 Pt1 P1 C17 -111.88(8)
O3 Pt1 P2 C26 165.6(4)
O1 Pt1 P2 C26 64.34(8)
P1 Pt1 P2 C26 -108.80(7)
O3 Pt1 P2 C16 -76.3(4)
O1 Pt1 P2 C16 -177.49(8)
P1 Pt1 P2 C16 9.37(7)
O3 Pt1 P2 C23 41.2(5)
O1 Pt1 P2 C23 -60.00(8)
P1 Pt1 P2 C23 126.87(7)
O3 Pt1 O1 C1 -92.38(15)
P1 Pt1 O1 C1 -179(8)
P2 Pt1 O1 C1 82.67(15)
O1 Pt1 O3 C8 -75.64(13)
P1 Pt1 O3 C8 97.43(13)
P2 Pt1 O3 C8 -177.1(4)
Pt1 O1 C1 O2 -2.1(3)
Pt1 O1 C1 C2 176.62(12)
O2 C1 C2 C7 -152.0(2)
O1 C1 C2 C7 29.2(3)
O2 C1 C2 C3 31.9(3)
O1 C1 C2 C3 -146.89(19)
C7 C2 C3 C4 -3.2(3)
C1 C2 C3 C4 172.93(19)
C2 C3 C4 C5 3.5(3)
C3 C4 C5 C6 -0.7(3)
C4 C5 C6 C7 -2.6(4)
C5 C6 C7 C2 2.9(4)
C3 C2 C7 C6 0.0(3)
C1 C2 C7 C6 -176.1(2)
Pt1 O3 C8 O4 -3.5(3)
Pt1 O3 C8 C9 176.05(11)
O4 C8 C9 C10 -165.47(19)
O3 C8 C9 C10 15.0(3)
O4 C8 C9 C14 14.6(3)
O3 C8 C9 C14 -164.99(18)
C14 C9 C10 C11 0.4(3)
C8 C9 C10 C11 -179.63(18)
C9 C10 C11 C12 0.4(3)
C10 C11 C12 C13 -0.5(3)
C11 C12 C13 C14 -0.2(3)
C12 C13 C14 C9 1.0(3)
C10 C9 C14 C13 -1.1(3)
C8 C9 C14 C13 178.9(2)
C20 P1 C15 C16 -148.96(14)
C17 P1 C15 C16 100.22(15)
Pt1 P1 C15 C16 -25.54(15)
P1 C15 C16 P2 33.43(18)
C26 P2 C16 C15 97.14(15)
C23 P2 C16 C15 -151.33(14)
Pt1 P2 C16 C15 -27.33(15)
C15 P1 C17 C18 -68.95(16)
C20 P1 C17 C18 -178.87(15)
Pt1 P1 C17 C18 52.46(16)
C15 P1 C17 C19 166.27(15)
C20 P1 C17 C19 56.35(17)
Pt1 P1 C17 C19 -72.32(17)
C15 P1 C20 C21 70.42(16)
C17 P1 C20 C21 -179.43(14)
Pt1 P1 C20 C21 -49.71(16)
C15 P1 C20 C22 -54.32(16)
C17 P1 C20 C22 55.83(16)
Pt1 P1 C20 C22 -174.45(12)
C26 P2 C23 C24 176.82(14)
C16 P2 C23 C24 66.13(16)
Pt1 P2 C23 C24 -54.14(15)
C26 P2 C23 C25 51.90(16)
C16 P2 C23 C25 -58.78(16)
Pt1 P2 C23 C25 -179.06(12)
C16 P2 C26 C27 -61.03(17)
C23 P2 C26 C27 -171.40(15)
Pt1 P2 C26 C27 59.65(17)
C16 P2 C26 C28 174.95(15)
C23 P2 C26 C28 64.59(17)
Pt1 P2 C26 C28 -64.37(16)
O6 C29 C30 C31 -173.5(2)
O5 C29 C30 C31 7.5(3)
O6 C29 C30 C35 6.0(3)
O5 C29 C30 C35 -173.06(18)
C35 C30 C31 C32 -1.3(3)
C29 C30 C31 C32 178.2(2)
C30 C31 C32 C33 0.6(4)
C31 C32 C33 C34 0.7(4)
C32 C33 C34 C35 -1.3(4)
C33 C34 C35 C30 0.5(3)
C31 C30 C35 C34 0.7(3)
C29 C30 C35 C34 -178.75(18)
